data_1503417
loop_
_publ_author_name
'Liu, Ming'
'Li, Shijun'
'Hu, Menglong'
'Wang, Feng'
'Huang, Feihe'

_publ_section_title
;
 Selectivity algorithm for the formation of two cryptand/paraquat
 catenanes.
;
_journal_issue 4
_journal_name_full 'Organic letters'
_journal_page_first 760
_journal_page_last 763
_journal_paper_doi 10.1021/ol9028463
_journal_volume 12
_journal_year 2010
_chemical_formula_moiety 'C33 H37 N O12, C36 H32 N4, 4(F6 P), 7(C2 H3 N), O'
_chemical_formula_sum 'C83 H90 F24 N12 O13 P4'
_chemical_formula_weight 2043.53
_chemical_melting_point 524(1)
_chemical_name_systematic
;
 Bis(m-phenylene)-26-crown-8-Based Cryptand/Paraquat [2]Catenane 
;
_space_group_IT_number 14
_symmetry_cell_setting monoclinic
_symmetry_space_group_name_Hall '-P 2ybc'
_symmetry_space_group_name_H-M 'P 1 21/c 1'
_atom_sites_solution_hydrogens geom
_atom_sites_solution_primary direct
_atom_sites_solution_secondary difmap
_audit_creation_method SHELXL-97
_cell_angle_alpha 90.00
_cell_angle_beta 106.66(3)
_cell_angle_gamma 90.00
_cell_formula_units_Z 4
_cell_length_a 26.682(5)
_cell_length_b 16.661(3)
_cell_length_c 21.761(4)
_cell_measurement_temperature 293(2)
_cell_volume 9268(3)
_computing_cell_refinement 'RAPID-AUTO (Rigaku, 1998)'
_computing_data_collection 'RAPID-AUTO (Rigaku, 1998)'
_computing_data_reduction 'CrystalStructure (Rigaku/MSC, 2002)'
_computing_structure_refinement 'SHELXL-97 (Sheldrick, 1997)'
_computing_structure_solution 'SIR-92 (Altomare et al., 1993)'
_diffrn_ambient_temperature 293(2)
_diffrn_measured_fraction_theta_full 0.994
_diffrn_measured_fraction_theta_max 0.939
_diffrn_measurement_device_type 'Rigaku R-AXIS RAPID'
_diffrn_measurement_method '\w scans'
_diffrn_radiation_monochromator graphite
_diffrn_radiation_source 'fine-focus sealed tube'
_diffrn_radiation_type MoK\a
_diffrn_radiation_wavelength 0.71073
_diffrn_reflns_av_R_equivalents 0.0560
_diffrn_reflns_av_sigmaI/netI 0.0420
_diffrn_reflns_limit_h_max 31
_diffrn_reflns_limit_h_min -31
_diffrn_reflns_limit_k_max 19
_diffrn_reflns_limit_k_min -19
_diffrn_reflns_limit_l_max 25
_diffrn_reflns_limit_l_min -25
_diffrn_reflns_number 97967
_diffrn_reflns_theta_full 25.01
_diffrn_reflns_theta_max 25.01
_diffrn_reflns_theta_min 3.06
_diffrn_standards_decay_% 0
_diffrn_standards_interval_count image
_diffrn_standards_interval_time 0
_diffrn_standards_number 0
_exptl_absorpt_coefficient_mu 0.196
_exptl_absorpt_correction_T_max 0.8882
_exptl_absorpt_correction_T_min 0.8389
_exptl_absorpt_correction_type multi-scan
_exptl_absorpt_process_details 'ABSCOR (Higashi, 1995)'
_exptl_crystal_colour orange
_exptl_crystal_density_diffrn 1.465
_exptl_crystal_density_method 'not measured'
_exptl_crystal_description monoclinic
_exptl_crystal_F_000 4208.0
_exptl_crystal_size_max 0.30
_exptl_crystal_size_mid 0.20
_exptl_crystal_size_min 0.20
_refine_diff_density_max 1.125
_refine_diff_density_min -1.034
_refine_diff_density_rms 0.109
_refine_ls_extinction_coef 0.0041(6)
_refine_ls_extinction_expression Fc^*^=kFc[1+0.001xFc^2^\l^3^/sin(2\q)]^-1/4^
_refine_ls_extinction_method SHELXL
_refine_ls_goodness_of_fit_ref 1.100
_refine_ls_hydrogen_treatment constr
_refine_ls_matrix_type full
_refine_ls_number_parameters 1234
_refine_ls_number_reflns 15354
_refine_ls_number_restraints 0
_refine_ls_restrained_S_all 1.100
_refine_ls_R_factor_all 0.1329
_refine_ls_R_factor_gt 0.0989
_refine_ls_shift/su_max 0.000
_refine_ls_shift/su_mean 0.000
_refine_ls_structure_factor_coef Fsqd
_refine_ls_weighting_details 'calc w=1/[\s^2^(Fo^2^)+(0.2000P)^2^+0.0000P] where P=(Fo^2^+2Fc^2^)/3'
_refine_ls_weighting_scheme calc
_refine_ls_wR_factor_gt 0.2633
_refine_ls_wR_factor_ref 0.2988
_reflns_number_gt 9897
_reflns_number_total 15354
_reflns_threshold_expression >2sigma(I)
_cod_data_source_file ol9028463_si_002.cif
_cod_data_source_block M2
_cod_original_sg_symbol_H-M 'P 21/C'
_cod_database_code 1503417

loop_
_symmetry_equiv_pos_as_xyz
'x, y, z'
'-x, y+1/2, -z+1/2'
'-x, -y, -z'
'x, -y-1/2, z-1/2'

loop_
_atom_site_label
_atom_site_type_symbol
_atom_site_fract_x
_atom_site_fract_y
_atom_site_fract_z
_atom_site_U_iso_or_equiv
_atom_site_adp_type
_atom_site_occupancy
_atom_site_symmetry_multiplicity
_atom_site_calc_flag
_atom_site_refinement_flags
F1 F 0.02721(12) 0.2440(2) 0.20249(17) 0.0750(9) Uani 1 1 d .
F2 F 0.09814(11) 0.2365(2) 0.16639(13) 0.0614(8) Uani 1 1 d .
F3 F 0.14130(12) 0.1673(2) 0.25613(16) 0.0790(10) Uani 1 1 d .
F4 F 0.10531(14) 0.2871(2) 0.26376(15) 0.0814(10) Uani 1 1 d .
F5 F 0.06381(15) 0.1229(2) 0.1932(2) 0.0897(11) Uani 1 1 d .
F6 F 0.07029(13) 0.1743(3) 0.29131(17) 0.0890(11) Uani 1 1 d .
P1 P 0.08368(5) 0.20541(9) 0.22912(6) 0.0538(4) Uani 1 1 d .
F13 F 0.16865(12) 0.47682(18) 0.26143(14) 0.0599(7) Uani 1 1 d .
F14 F 0.24562(11) 0.43724(17) 0.24850(13) 0.0586(7) Uani 1 1 d .
F15 F 0.24599(16) 0.5444(2) 0.18662(17) 0.0822(10) Uani 1 1 d .
F16 F 0.23628(14) 0.5600(2) 0.28652(16) 0.0763(9) Uani 1 1 d .
F17 F 0.17698(13) 0.4612(2) 0.16180(15) 0.0806(10) Uani 1 1 d .
F18 F 0.16783(17) 0.5829(2) 0.19931(16) 0.0898(13) Uani 1 1 d .
P2 P 0.20710(6) 0.51039(8) 0.22376(6) 0.0509(4) Uani 1 1 d .
F7 F 0.34612(11) 0.3381(2) 0.35843(14) 0.0703(9) Uani 1 1 d .
F8 F 0.42352(15) 0.4070(2) 0.39222(17) 0.0819(10) Uani 1 1 d .
F9 F 0.41900(12) 0.2898(2) 0.34025(16) 0.0768(10) Uani 1 1 d .
F10 F 0.46164(12) 0.2989(3) 0.44661(19) 0.0901(11) Uani 1 1 d .
F11 F 0.38531(12) 0.2314(2) 0.41406(16) 0.0708(9) Uani 1 1 d .
F12 F 0.38807(15) 0.3496(2) 0.46386(15) 0.0802(10) Uani 1 1 d .
P3 P 0.40435(5) 0.31921(9) 0.40296(6) 0.0561(4) Uani 1 1 d .
P4 P 0.36716(8) 0.53764(14) 0.09634(10) 0.0942(7) Uani 1 1 d .
C37 C 0.09156(19) 0.7833(3) 0.1730(2) 0.0477(11) Uani 1 1 d .
C38 C 0.0431(2) 0.7571(3) 0.1797(3) 0.0563(13) Uani 1 1 d .
H38 H 0.0275 0.7830 0.2074 0.080 Uiso 1 1 calc R
C39 C 0.01978(19) 0.6923(3) 0.1442(3) 0.0590(13) Uani 1 1 d .
H39 H -0.0123 0.6738 0.1471 0.080 Uiso 1 1 calc R
C40 C 0.0439(2) 0.6549(3) 0.1045(3) 0.0573(12) Uani 1 1 d .
H40 H 0.0278 0.6120 0.0790 0.080 Uiso 1 1 calc R
C41 C 0.09285(18) 0.6817(3) 0.1025(2) 0.0490(11) Uani 1 1 d .
C42 C 0.1198(2) 0.6381(3) 0.0618(3) 0.0552(12) Uani 1 1 d .
C43 C 0.1998(2) 0.6203(3) 0.0340(3) 0.0572(13) Uani 1 1 d .
H43A H 0.1816 0.5730 0.0129 0.080 Uiso 1 1 calc R
H43B H 0.2338 0.6039 0.0612 0.080 Uiso 1 1 calc R
C44 C 0.11351(18) 0.8582(3) 0.2085(2) 0.0487(11) Uani 1 1 d .
C45 C 0.1740(2) 0.9658(3) 0.2177(2) 0.0498(11) Uani 1 1 d .
H45A H 0.2014 0.9559 0.2572 0.080 Uiso 1 1 calc R
H45B H 0.1467 0.9971 0.2277 0.080 Uiso 1 1 calc R
C46 C 0.17786(16) 1.0960(2) 0.07880(19) 0.0387(9) Uani 1 1 d .
C47 C 0.16016(17) 1.0526(3) 0.1219(2) 0.0426(10) Uani 1 1 d .
H47 H 0.1246 1.0513 0.1185 0.080 Uiso 1 1 calc R
C48 C 0.19565(17) 1.0104(3) 0.1709(2) 0.0413(10) Uani 1 1 d .
C49 C 0.24826(18) 1.0130(3) 0.1761(2) 0.0430(10) Uani 1 1 d .
H49 H 0.2719 0.9852 0.2090 0.080 Uiso 1 1 calc R
C50 C 0.26628(16) 1.0568(3) 0.1325(2) 0.0402(10) Uani 1 1 d .
C51 C 0.23089(16) 1.0994(2) 0.0844(2) 0.0385(9) Uani 1 1 d .
H51 H 0.2428 1.1303 0.0558 0.080 Uiso 1 1 calc R
C52 C 0.09032(18) 1.1337(3) 0.0189(2) 0.0512(11) Uani 1 1 d .
H52A H 0.0812 1.1624 0.0529 0.080 Uiso 1 1 calc R
H52B H 0.0796 1.0782 0.0196 0.080 Uiso 1 1 calc R
C53 C 0.06373(19) 1.1711(3) -0.0451(2) 0.0513(11) Uani 1 1 d .
H53A H 0.0273 1.1806 -0.0480 0.080 Uiso 1 1 calc R
H53B H 0.0798 1.2226 -0.0480 0.080 Uiso 1 1 calc R
C54 C 0.2567(2) 0.6980(3) -0.0173(2) 0.0518(12) Uani 1 1 d .
H54 H 0.2858 0.6733 0.0103 0.080 Uiso 1 1 calc R
C55 C 0.2627(2) 0.7557(3) -0.0615(2) 0.0494(11) Uani 1 1 d .
C56 C 0.22018(18) 0.7921(3) -0.1038(2) 0.0466(11) Uani 1 1 d .
H56 H 0.2247 0.8289 -0.1339 0.080 Uiso 1 1 calc R
C57 C 0.17019(19) 0.7724(3) -0.1002(2) 0.0498(11) Uani 1 1 d .
C58 C 0.1628(2) 0.7145(3) -0.0568(2) 0.0478(11) Uani 1 1 d .
H58 H 0.1293 0.7005 -0.0560 0.080 Uiso 1 1 calc R
C59 C 0.02695(18) 1.0612(3) -0.1142(2) 0.0510(11) Uani 1 1 d .
H59A H -0.0073 1.0860 -0.1231 0.080 Uiso 1 1 calc R
H59B H 0.0311 1.0246 -0.0784 0.080 Uiso 1 1 calc R
C60 C 0.03133(18) 1.0163(3) -0.1718(2) 0.0496(11) Uani 1 1 d .
H60A H -0.0004 0.9857 -0.1901 0.080 Uiso 1 1 calc R
H60B H 0.0358 1.0537 -0.2040 0.080 Uiso 1 1 calc R
C61 C 0.35758(19) 0.7487(3) -0.0239(2) 0.0542(12) Uani 1 1 d .
H61A H 0.3620 0.6946 -0.0378 0.080 Uiso 1 1 calc R
H61B H 0.3556 0.7464 0.0199 0.080 Uiso 1 1 calc R
C63 C 0.4024(2) 0.7997(3) -0.0274(3) 0.0552(12) Uani 1 1 d .
H63A H 0.4352 0.7726 -0.0075 0.080 Uiso 1 1 calc R
H63B H 0.4005 0.8110 -0.0717 0.080 Uiso 1 1 calc R
C65 C 0.4373(2) 0.9265(4) 0.0102(4) 0.0780(18) Uani 1 1 d .
H65A H 0.4307 0.9544 -0.0305 0.080 Uiso 1 1 calc R
H65B H 0.4704 0.8985 0.0176 0.080 Uiso 1 1 calc R
C66 C 0.44212(19) 0.9862(4) 0.0615(3) 0.0620(14) Uani 1 1 d .
H66A H 0.4622 0.9632 0.1021 0.080 Uiso 1 1 calc R
H66B H 0.4611 1.0325 0.0530 0.080 Uiso 1 1 calc R
C68 C 0.39572(19) 1.0779(3) 0.1071(2) 0.0531(12) Uani 1 1 d .
H68A H 0.4150 1.1212 0.0945 0.080 Uiso 1 1 calc R
H68B H 0.4137 1.0634 0.1511 0.080 Uiso 1 1 calc R
C69 C 0.34134(17) 1.1047(3) 0.1022(2) 0.0489(11) Uani 1 1 d .
H69A H 0.3419 1.1598 0.1168 0.080 Uiso 1 1 calc R
H69B H 0.3202 1.1025 0.0577 0.080 Uiso 1 1 calc R
C71 C 0.12831(18) 0.8645(3) -0.1840(2) 0.0448(10) Uani 1 1 d .
H71A H 0.1343 0.8374 -0.2207 0.080 Uiso 1 1 calc R
H71B H 0.1574 0.9004 -0.1662 0.080 Uiso 1 1 calc R
C72 C 0.07840(19) 0.9111(3) -0.2043(2) 0.0489(11) Uani 1 1 d .
H72A H 0.0772 0.9424 -0.2422 0.080 Uiso 1 1 calc R
H72B H 0.0488 0.8746 -0.2147 0.080 Uiso 1 1 calc R
C74 C 0.2065(2) 0.6784(3) -0.0151(2) 0.0502(11) Uani 1 1 d .
O1 O 0.06676(12) 1.12169(19) -0.09811(15) 0.0493(8) Uani 1 1 d .
O2 O 0.14640(11) 1.13838(19) 0.02767(15) 0.0458(7) Uani 1 1 d .
O3 O 0.31898(12) 1.0540(2) 0.14042(15) 0.0496(8) Uani 1 1 d .
O4 O 0.15288(13) 0.89047(19) 0.18820(16) 0.0518(8) Uani 1 1 d .
O5 O 0.09740(17) 0.8878(3) 0.2488(2) 0.0764(12) Uani 1 1 d .
O6 O 0.16981(13) 0.65741(19) 0.07305(16) 0.0517(8) Uani 1 1 d .
O7 O 0.09708(18) 0.5902(3) 0.0218(2) 0.0832(13) Uani 1 1 d .
O8 O 0.07552(12) 0.9630(2) -0.15328(15) 0.0480(8) Uani 1 1 d .
O9 O 0.12447(12) 0.80715(19) -0.13711(16) 0.0513(8) Uani 1 1 d .
O10 O 0.31031(12) 0.7835(2) -0.06511(15) 0.0494(8) Uani 1 1 d .
O11 O 0.39347(13) 1.0112(2) 0.0667(2) 0.0613(9) Uani 1 1 d .
O12 O 0.39923(14) 0.8723(2) 0.0058(2) 0.0746(12) Uani 1 1 d .
C1 C 0.3133(2) 0.6779(3) 0.6193(3) 0.0570(13) Uani 1 1 d .
H1 H 0.3476 0.6927 0.6397 0.080 Uiso 1 1 calc R
C2 C 0.30226(18) 0.6255(3) 0.5694(2) 0.0451(10) Uani 1 1 d .
H2 H 0.3298 0.6033 0.5570 0.080 Uiso 1 1 calc R
C3 C 0.25108(17) 0.6035(3) 0.5359(2) 0.0425(10) Uani 1 1 d .
C4 C 0.21134(19) 0.6370(3) 0.5592(2) 0.0496(11) Uani 1 1 d .
H4 H 0.1766 0.6234 0.5397 0.080 Uiso 1 1 calc R
C5 C 0.22334(19) 0.6889(3) 0.6098(2) 0.0504(11) Uani 1 1 d .
H5 H 0.1966 0.7107 0.6241 0.080 Uiso 1 1 calc R
C6 C 0.2859(3) 0.7628(3) 0.6964(3) 0.0718(16) Uani 1 1 d .
H6A H 0.3142 0.7986 0.6949 0.080 Uiso 1 1 calc R
H6B H 0.2557 0.7950 0.6970 0.080 Uiso 1 1 calc R
C7 C 0.24052(16) 0.5459(3) 0.4832(2) 0.0400(9) Uani 1 1 d .
C8 C 0.28009(16) 0.5192(3) 0.4585(2) 0.0415(10) Uani 1 1 d .
H8 H 0.3127 0.5441 0.4706 0.080 Uiso 1 1 calc R
C9 C 0.27114(17) 0.4563(3) 0.4162(2) 0.0460(10) Uani 1 1 d .
H9 H 0.2981 0.4380 0.4007 0.080 Uiso 1 1 calc R
C10 C 0.18296(17) 0.4491(3) 0.4144(2) 0.0432(10) Uani 1 1 d .
H10 H 0.1499 0.4266 0.3980 0.080 Uiso 1 1 calc R
C11 C 0.19066(17) 0.5113(3) 0.4565(2) 0.0460(11) Uani 1 1 d .
H11 H 0.1622 0.5317 0.4681 0.080 Uiso 1 1 calc R
C12 C 0.2179(2) 0.3425(3) 0.3614(2) 0.0492(11) Uani 1 1 d .
H12A H 0.2454 0.3364 0.3408 0.080 Uiso 1 1 calc R
H12B H 0.1844 0.3408 0.3287 0.080 Uiso 1 1 calc R
C13 C 0.26926(18) 0.2537(3) 0.4512(2) 0.0435(10) Uani 1 1 d .
H13 H 0.2999 0.2764 0.4468 0.080 Uiso 1 1 calc R
C14 C 0.22109(17) 0.2763(3) 0.4096(2) 0.0414(10) Uani 1 1 d .
C15 C 0.27166(18) 0.1979(3) 0.4989(2) 0.0437(10) Uani 1 1 d .
H15 H 0.3040 0.1827 0.5260 0.080 Uiso 1 1 calc R
C16 C 0.17536(19) 0.2403(3) 0.4157(2) 0.0461(10) Uani 1 1 d .
H16 H 0.1431 0.2535 0.3875 0.080 Uiso 1 1 calc R
C17 C 0.17853(18) 0.1849(3) 0.4643(2) 0.0460(10) Uani 1 1 d .
H17 H 0.1480 0.1613 0.4682 0.080 Uiso 1 1 calc R
C18 C 0.22606(18) 0.1639(3) 0.5071(2) 0.0441(10) Uani 1 1 d .
C19 C 0.2280(2) 0.1098(3) 0.5634(2) 0.0497(11) Uani 1 1 d .
H19A H 0.1936 0.0872 0.5590 0.080 Uiso 1 1 calc R
H19B H 0.2522 0.0660 0.5647 0.080 Uiso 1 1 calc R
C20 C 0.3527(3) 0.6842(4) 0.7785(3) 0.0763(19) Uani 1 1 d .
H20 H 0.3784 0.7043 0.7616 0.080 Uiso 1 1 calc R
C21 C 0.3021(2) 0.7112(3) 0.7553(3) 0.0650(15) Uani 1 1 d .
C22 C 0.2648(2) 0.6861(3) 0.7853(3) 0.0665(16) Uani 1 1 d .
H22 H 0.2312 0.7077 0.7724 0.080 Uiso 1 1 calc R
C23 C 0.2772(3) 0.6301(4) 0.8335(3) 0.0762(19) Uani 1 1 d .
H23 H 0.2521 0.6135 0.8529 0.080 Uiso 1 1 calc R
C24 C 0.3657(3) 0.6266(4) 0.8275(3) 0.0744(17) Uani 1 1 d .
H24 H 0.3999 0.6078 0.8422 0.080 Uiso 1 1 calc R
C25 C 0.3283(3) 0.5978(4) 0.8537(3) 0.0733(17) Uani 1 1 d .
C26 C 0.3395(3) 0.5271(4) 0.8984(3) 0.087(2) Uani 1 1 d .
H26A H 0.3180 0.5302 0.9275 0.080 Uiso 1 1 calc R
H26B H 0.3759 0.5279 0.9238 0.080 Uiso 1 1 calc R
C27 C 0.3598(2) 0.4250(4) 0.8264(3) 0.0688(15) Uani 1 1 d .
H27 H 0.3917 0.4505 0.8314 0.080 Uiso 1 1 calc R
C28 C 0.3453(2) 0.3615(3) 0.7838(2) 0.0580(13) Uani 1 1 d .
H28 H 0.3678 0.3430 0.7613 0.080 Uiso 1 1 calc R
C29 C 0.29637(17) 0.3259(3) 0.7753(2) 0.0442(10) Uani 1 1 d .
C30 C 0.2647(2) 0.3525(3) 0.8115(2) 0.0502(11) Uani 1 1 d .
H30 H 0.2326 0.3279 0.8071 0.080 Uiso 1 1 calc R
C31 C 0.2805(2) 0.4151(3) 0.8541(2) 0.0577(13) Uani 1 1 d .
H31 H 0.2591 0.4333 0.8782 0.080(19) Uiso 1 1 calc R
C32 C 0.27820(18) 0.2630(3) 0.7250(2) 0.0440(10) Uani 1 1 d .
C33 C 0.22594(17) 0.2585(3) 0.6904(2) 0.0451(10) Uani 1 1 d .
H33 H 0.2016 0.2910 0.7015 0.080 Uiso 1 1 calc R
C34 C 0.20980(17) 0.2064(3) 0.6399(2) 0.0418(10) Uani 1 1 d .
H34 H 0.1747 0.2039 0.6166 0.080 Uiso 1 1 calc R
C35 C 0.29548(19) 0.1595(3) 0.6586(2) 0.0473(11) Uani 1 1 d .
H35 H 0.3191 0.1251 0.6480 0.080 Uiso 1 1 calc R
C36 C 0.31273(18) 0.2099(3) 0.7091(2) 0.0479(11) Uani 1 1 d .
H36 H 0.3477 0.2089 0.7331 0.080 Uiso 1 1 calc R
C75 C 0.0876(3) 0.5088(5) 0.8697(3) 0.0792(18) Uani 1 1 d .
H75A H 0.0746 0.5590 0.8497 0.119 Uiso 1 1 calc R
H75B H 0.0789 0.5039 0.9093 0.119 Uiso 1 1 calc R
H75C H 0.0719 0.4654 0.8417 0.119 Uiso 1 1 calc R
C76 C 0.1449(3) 0.5059(3) 0.8824(3) 0.0643(14) Uani 1 1 d .
C77 C 0.0308(2) 0.8066(5) 0.9362(3) 0.082(2) Uani 1 1 d .
H77A H 0.0008 0.8315 0.9072 0.122 Uiso 1 1 calc R
H77B H 0.0199 0.7605 0.9555 0.122 Uiso 1 1 calc R
H77C H 0.0549 0.7904 0.9132 0.122 Uiso 1 1 calc R
C78 C 0.0560(2) 0.8628(4) 0.9853(3) 0.0629(14) Uani 1 1 d .
C79 C 0.3604(3) 0.9339(5) 0.8065(4) 0.099(2) Uani 1 1 d .
H79A H 0.3638 0.9867 0.8249 0.080 Uiso 1 1 calc R
H79B H 0.3383 0.9018 0.8246 0.080 Uiso 1 1 calc R
H79C H 0.3452 0.9377 0.7609 0.080 Uiso 1 1 calc R
C80 C 0.4105(3) 0.8978(4) 0.8198(3) 0.0762(17) Uani 1 1 d .
C81 C 0.0556(3) 0.4212(4) 0.1283(4) 0.0855(19) Uani 1 1 d .
H81A H 0.0220 0.4472 0.1169 0.080 Uiso 1 1 calc R
H81B H 0.0821 0.4588 0.1497 0.080 Uiso 1 1 calc R
H81C H 0.0553 0.3769 0.1563 0.080 Uiso 1 1 calc R
C82 C 0.0666(2) 0.3923(4) 0.0709(3) 0.0672(15) Uani 1 1 d .
C83 C 0.5127(4) 0.4610(5) 0.2394(5) 0.105(2) Uani 1 1 d .
C84 C 0.4729(3) 0.4333(4) 0.2630(4) 0.087(2) Uani 1 1 d .
H84A H 0.4698 0.4676 0.2971 0.080 Uiso 1 1 calc R
H84B H 0.4808 0.3796 0.2789 0.080 Uiso 1 1 calc R
H84C H 0.4405 0.4334 0.2292 0.080 Uiso 1 1 calc R
C90 C 0.4417(4) 0.2827(7) 0.1289(9) 0.197(8) Uani 1 1 d .
C91 C 0.4973(6) 0.1694(8) 0.3042(16) 0.38(2) Uani 1 1 d .
H91A H 0.4655 0.1921 0.2772 0.300 Uiso 1 1 calc R
H91B H 0.4914 0.1499 0.3431 0.300 Uiso 1 1 calc R
H91C H 0.5082 0.1258 0.2822 0.300 Uiso 1 1 calc R
C92 C 0.5334(4) 0.2238(7) 0.3179(8) 0.170(6) Uani 1 1 d .
C93 C 0.4738(4) 0.3001(8) 0.0876(9) 0.204(7) Uani 1 1 d .
H93A H 0.4809 0.3566 0.0886 0.150 Uiso 1 1 calc R
H93B H 0.4557 0.2843 0.0445 0.150 Uiso 1 1 calc R
H93C H 0.5061 0.2710 0.1020 0.150 Uiso 1 1 calc R
F19 F 0.3441(3) 0.5052(4) 0.1468(3) 0.157(2) Uani 1 1 d .
F20 F 0.3808(3) 0.4547(6) 0.0847(4) 0.205(4) Uani 1 1 d .
F21 F 0.31538(19) 0.5200(4) 0.0429(3) 0.134(2) Uani 1 1 d .
F22 F 0.3871(2) 0.5780(4) 0.0455(2) 0.142(2) Uani 1 1 d .
F23 F 0.3515(3) 0.6268(3) 0.1142(4) 0.161(2) Uani 1 1 d .
F24 F 0.4204(3) 0.5493(6) 0.1465(4) 0.218(4) Uani 1 1 d .
N1 N 0.27244(18) 0.7086(2) 0.6388(2) 0.0556(11) Uani 1 1 d .
N2 N 0.22394(14) 0.4207(2) 0.39687(17) 0.0424(8) Uani 1 1 d .
N3 N 0.3279(2) 0.4498(3) 0.8602(2) 0.0674(13) Uani 1 1 d .
N4 N 0.24541(15) 0.1581(2) 0.62372(17) 0.0445(9) Uani 1 1 d .
N5 N 0.1885(2) 0.5046(3) 0.8931(3) 0.0742(13) Uani 1 1 d .
N6 N 0.0762(2) 0.9080(4) 1.0237(3) 0.0812(15) Uani 1 1 d .
N7 N 0.4511(3) 0.8697(4) 0.8319(4) 0.0999(19) Uani 1 1 d .
N8 N 0.0752(2) 0.3662(4) 0.0274(3) 0.0865(16) Uani 1 1 d .
N10 N 0.5648(3) 0.2742(6) 0.3225(5) 0.141(3) Uani 1 1 d .
N13 N 0.4166(4) 0.2683(7) 0.1622(9) 0.249(9) Uani 1 1 d .
N14 N 0.5450(4) 0.4835(6) 0.2175(6) 0.160(4) Uani 1 1 d .
N15 N 0.11623(15) 0.7473(2) 0.13617(19) 0.0475(9) Uani 1 1 d .
O50 O 0.4964(10) 0.5348(16) 0.0600(6) 0.51(2) Uani 1 1 d .

loop_
_atom_site_aniso_label
_atom_site_aniso_U_11
_atom_site_aniso_U_22
_atom_site_aniso_U_33
_atom_site_aniso_U_23
_atom_site_aniso_U_13
_atom_site_aniso_U_12
F1 0.0509(16) 0.095(3) 0.081(2) -0.0041(18) 0.0223(15) 0.0136(16)
F2 0.0581(16) 0.080(2) 0.0483(15) 0.0061(14) 0.0198(13) 0.0046(14)
F3 0.0565(18) 0.108(3) 0.076(2) 0.0297(19) 0.0246(16) 0.0159(17)
F4 0.093(2) 0.086(2) 0.0551(18) -0.0172(17) 0.0047(17) -0.0174(19)
F5 0.084(2) 0.070(2) 0.113(3) -0.015(2) 0.024(2) -0.0110(18)
F6 0.071(2) 0.134(3) 0.076(2) 0.021(2) 0.0447(18) 0.005(2)
P1 0.0434(7) 0.0704(9) 0.0498(7) -0.0021(6) 0.0167(6) -0.0047(6)
F13 0.0694(18) 0.0619(18) 0.0558(16) 0.0103(13) 0.0300(14) 0.0100(14)
F14 0.0715(18) 0.0549(17) 0.0527(16) 0.0046(13) 0.0229(14) 0.0189(14)
F15 0.118(3) 0.078(2) 0.075(2) 0.0175(17) 0.067(2) 0.014(2)
F16 0.099(2) 0.071(2) 0.068(2) -0.0259(16) 0.0400(18) -0.0114(17)
F17 0.075(2) 0.108(3) 0.0537(18) -0.0243(18) 0.0117(15) 0.0207(19)
F18 0.144(3) 0.077(2) 0.072(2) 0.0375(17) 0.068(2) 0.066(2)
P2 0.0738(9) 0.0445(7) 0.0405(6) 0.0040(5) 0.0263(6) 0.0124(6)
F7 0.0490(16) 0.104(3) 0.0549(17) -0.0102(17) 0.0109(13) 0.0209(16)
F8 0.093(2) 0.073(2) 0.077(2) -0.0157(18) 0.0202(19) -0.0186(19)
F9 0.0552(17) 0.107(3) 0.074(2) -0.0311(19) 0.0279(16) -0.0040(17)
F10 0.0514(18) 0.107(3) 0.090(3) -0.007(2) -0.0137(17) -0.0003(17)
F11 0.0657(18) 0.073(2) 0.071(2) -0.0102(16) 0.0144(15) -0.0021(15)
F12 0.097(2) 0.096(3) 0.0516(18) -0.0244(17) 0.0274(17) -0.004(2)
P3 0.0454(7) 0.0713(9) 0.0486(7) -0.0136(6) 0.0084(6) 0.0032(6)
P4 0.0829(12) 0.0994(16) 0.0936(14) 0.0252(11) 0.0146(10) -0.0162(11)
C37 0.056(3) 0.045(3) 0.048(3) 0.014(2) 0.024(2) 0.005(2)
C38 0.057(3) 0.060(3) 0.059(3) 0.019(2) 0.027(2) 0.007(2)
C39 0.046(3) 0.062(3) 0.071(3) 0.021(3) 0.020(3) -0.003(2)
C40 0.056(3) 0.056(3) 0.064(3) 0.012(2) 0.023(3) 0.004(2)
C41 0.048(2) 0.046(3) 0.053(3) 0.008(2) 0.015(2) -0.001(2)
C42 0.058(3) 0.054(3) 0.059(3) 0.003(3) 0.025(3) -0.011(2)
C43 0.070(3) 0.048(3) 0.066(3) 0.001(2) 0.039(3) 0.001(2)
C44 0.048(2) 0.052(3) 0.053(3) 0.010(2) 0.025(2) 0.004(2)
C45 0.061(3) 0.047(3) 0.044(2) 0.006(2) 0.019(2) -0.003(2)
C46 0.045(2) 0.035(2) 0.036(2) -0.0006(17) 0.0103(18) 0.0047(18)
C47 0.043(2) 0.052(3) 0.038(2) -0.0040(19) 0.0190(19) -0.0086(19)
C48 0.049(2) 0.039(2) 0.039(2) 0.0030(18) 0.017(2) 0.0027(19)
C49 0.047(2) 0.038(2) 0.044(2) -0.0002(18) 0.013(2) 0.0026(19)
C50 0.041(2) 0.040(2) 0.039(2) -0.0072(19) 0.0102(18) 0.0006(18)
C51 0.047(2) 0.034(2) 0.039(2) -0.0029(17) 0.0191(19) 0.0000(18)
C52 0.049(3) 0.064(3) 0.045(2) 0.002(2) 0.018(2) 0.008(2)
C53 0.048(3) 0.051(3) 0.052(3) -0.001(2) 0.009(2) 0.009(2)
C54 0.065(3) 0.043(3) 0.057(3) -0.002(2) 0.034(2) 0.002(2)
C55 0.064(3) 0.042(3) 0.052(3) -0.009(2) 0.031(2) 0.002(2)
C56 0.054(3) 0.041(3) 0.052(3) -0.008(2) 0.025(2) -0.001(2)
C57 0.054(3) 0.043(3) 0.059(3) -0.006(2) 0.026(2) -0.001(2)
C58 0.060(3) 0.035(2) 0.055(3) 0.003(2) 0.027(2) 0.002(2)
C59 0.044(2) 0.048(3) 0.062(3) -0.001(2) 0.017(2) 0.001(2)
C60 0.046(2) 0.045(3) 0.052(3) -0.003(2) 0.005(2) 0.000(2)
C61 0.058(3) 0.056(3) 0.053(3) -0.004(2) 0.024(2) 0.007(2)
C63 0.055(3) 0.055(3) 0.062(3) -0.012(2) 0.026(2) 0.003(2)
C65 0.060(3) 0.065(4) 0.121(5) -0.026(4) 0.044(4) -0.004(3)
C66 0.041(3) 0.079(4) 0.067(3) -0.007(3) 0.017(2) -0.002(2)
C68 0.051(3) 0.059(3) 0.048(3) -0.018(2) 0.013(2) -0.009(2)
C69 0.044(2) 0.055(3) 0.050(3) -0.006(2) 0.017(2) -0.011(2)
C71 0.056(3) 0.040(2) 0.043(2) -0.0022(19) 0.021(2) -0.004(2)
C72 0.055(3) 0.057(3) 0.036(2) -0.005(2) 0.017(2) -0.009(2)
C74 0.064(3) 0.038(3) 0.056(3) -0.008(2) 0.030(2) -0.002(2)
O1 0.0485(17) 0.0513(19) 0.0473(17) -0.0058(14) 0.0124(14) -0.0011(14)
O2 0.0455(16) 0.0457(18) 0.0495(18) 0.0066(14) 0.0188(14) 0.0075(13)
O3 0.0430(17) 0.057(2) 0.0493(18) -0.0011(15) 0.0137(14) -0.0039(14)
O4 0.062(2) 0.0458(19) 0.0539(19) 0.0049(15) 0.0273(16) 0.0037(15)
O5 0.087(3) 0.083(3) 0.078(3) -0.013(2) 0.054(2) -0.012(2)
O6 0.0597(19) 0.0471(19) 0.0566(19) 0.0057(15) 0.0301(16) 0.0033(15)
O7 0.084(3) 0.080(3) 0.099(3) -0.021(3) 0.047(3) -0.026(2)
O8 0.0446(17) 0.0532(19) 0.0448(17) -0.0074(14) 0.0105(14) -0.0004(14)
O9 0.0543(18) 0.0453(18) 0.062(2) 0.0026(15) 0.0296(16) -0.0034(15)
O10 0.0461(17) 0.056(2) 0.0498(18) 0.0023(15) 0.0200(14) 0.0010(14)
O11 0.0470(18) 0.058(2) 0.085(3) -0.0170(18) 0.0289(18) -0.0066(15)
O12 0.057(2) 0.054(2) 0.121(3) -0.033(2) 0.039(2) -0.0068(17)
C1 0.061(3) 0.054(3) 0.066(3) -0.007(2) 0.035(3) -0.011(2)
C2 0.048(2) 0.043(3) 0.054(3) 0.005(2) 0.028(2) 0.0063(19)
C3 0.047(2) 0.032(2) 0.054(3) 0.0148(19) 0.024(2) 0.0046(18)
C4 0.055(3) 0.042(3) 0.059(3) 0.011(2) 0.029(2) 0.006(2)
C5 0.055(3) 0.045(3) 0.064(3) 0.010(2) 0.038(2) 0.007(2)
C6 0.097(4) 0.051(3) 0.082(4) -0.025(3) 0.049(3) -0.019(3)
C7 0.041(2) 0.037(2) 0.043(2) 0.0119(18) 0.0145(19) 0.0040(17)
C8 0.037(2) 0.044(3) 0.044(2) 0.0067(19) 0.0129(19) 0.0029(18)
C9 0.042(2) 0.052(3) 0.047(2) 0.005(2) 0.018(2) 0.004(2)
C10 0.042(2) 0.048(3) 0.040(2) 0.010(2) 0.0127(19) 0.0040(19)
C11 0.037(2) 0.048(3) 0.057(3) 0.020(2) 0.020(2) 0.0101(19)
C12 0.059(3) 0.050(3) 0.040(2) -0.002(2) 0.017(2) -0.004(2)
C13 0.054(3) 0.040(2) 0.040(2) -0.0028(18) 0.020(2) 0.0008(19)
C14 0.049(2) 0.042(2) 0.036(2) -0.0033(18) 0.0167(19) -0.0026(19)
C15 0.046(2) 0.044(3) 0.043(2) -0.0012(19) 0.015(2) 0.0071(19)
C16 0.054(3) 0.045(3) 0.037(2) -0.0009(19) 0.009(2) 0.002(2)
C17 0.053(3) 0.041(2) 0.047(3) -0.006(2) 0.019(2) -0.005(2)
C18 0.057(3) 0.036(2) 0.039(2) -0.0089(18) 0.013(2) 0.0030(19)
C19 0.062(3) 0.033(2) 0.054(3) -0.001(2) 0.017(2) 0.000(2)
C20 0.088(4) 0.079(4) 0.077(4) -0.040(3) 0.049(4) -0.039(3)
C21 0.080(4) 0.058(3) 0.070(3) -0.030(3) 0.042(3) -0.027(3)
C22 0.086(4) 0.061(3) 0.066(3) -0.030(3) 0.044(3) -0.031(3)
C23 0.111(5) 0.073(4) 0.055(3) -0.034(3) 0.039(4) -0.039(4)
C24 0.099(4) 0.076(4) 0.051(3) -0.025(3) 0.027(3) -0.033(3)
C25 0.100(5) 0.074(4) 0.049(3) -0.030(3) 0.026(3) -0.035(4)
C26 0.105(5) 0.105(5) 0.043(3) -0.032(3) 0.009(3) -0.046(4)
C27 0.069(3) 0.079(4) 0.052(3) -0.001(3) 0.007(3) -0.016(3)
C28 0.053(3) 0.069(3) 0.049(3) 0.005(2) 0.011(2) -0.010(2)
C29 0.049(2) 0.053(3) 0.030(2) 0.0082(19) 0.0105(19) 0.004(2)
C30 0.059(3) 0.054(3) 0.037(2) 0.008(2) 0.013(2) -0.009(2)
C31 0.078(3) 0.060(3) 0.038(2) 0.002(2) 0.022(2) -0.008(3)
C32 0.052(3) 0.040(2) 0.040(2) 0.0130(19) 0.014(2) -0.0010(19)
C33 0.046(2) 0.048(3) 0.047(2) 0.012(2) 0.022(2) 0.0071(19)
C34 0.039(2) 0.042(2) 0.044(2) 0.0103(19) 0.0105(19) 0.0068(18)
C35 0.054(3) 0.042(3) 0.047(3) 0.008(2) 0.018(2) 0.007(2)
C36 0.044(2) 0.057(3) 0.044(2) 0.010(2) 0.014(2) 0.007(2)
C75 0.078(4) 0.098(5) 0.066(4) 0.004(3) 0.029(3) -0.013(4)
C76 0.086(4) 0.050(3) 0.064(3) -0.001(2) 0.033(3) -0.010(3)
C77 0.048(3) 0.136(6) 0.064(4) -0.029(4) 0.022(3) -0.019(3)
C78 0.041(3) 0.087(4) 0.060(3) 0.019(3) 0.014(2) -0.005(3)
C79 0.082(5) 0.106(6) 0.101(5) -0.012(4) 0.013(4) -0.023(4)
C80 0.084(5) 0.079(4) 0.075(4) -0.004(3) 0.036(4) -0.010(4)
C81 0.093(5) 0.064(4) 0.107(5) -0.010(4) 0.041(4) 0.016(3)
C82 0.045(3) 0.066(4) 0.093(4) -0.027(3) 0.025(3) 0.000(2)
C83 0.088(5) 0.105(6) 0.128(7) 0.019(5) 0.043(5) 0.009(4)
C84 0.105(5) 0.074(4) 0.095(5) -0.011(4) 0.050(4) -0.015(4)
C90 0.073(5) 0.121(8) 0.42(2) -0.149(11) 0.113(10) -0.042(5)
C91 0.159(12) 0.087(8) 0.98(7) -0.121(18) 0.30(2) -0.034(8)
C92 0.068(5) 0.125(8) 0.320(19) -0.062(10) 0.062(8) -0.010(6)
C93 0.102(7) 0.167(12) 0.36(2) -0.060(13) 0.087(11) -0.065(8)
F19 0.203(6) 0.138(5) 0.152(5) -0.013(4) 0.089(5) -0.069(4)
F20 0.169(6) 0.238(9) 0.178(6) -0.099(6) 0.001(5) 0.062(6)
F21 0.101(3) 0.164(5) 0.139(4) -0.022(4) 0.037(3) -0.067(3)
F22 0.154(4) 0.177(5) 0.090(3) 0.015(3) 0.026(3) -0.083(4)
F23 0.232(7) 0.091(4) 0.181(6) 0.004(4) 0.092(5) 0.032(4)
F24 0.117(4) 0.299(10) 0.178(6) 0.119(7) -0.052(4) -0.040(5)
N1 0.077(3) 0.041(2) 0.063(3) -0.0020(18) 0.043(2) -0.001(2)
N2 0.045(2) 0.047(2) 0.0375(19) 0.0088(16) 0.0145(16) 0.0007(16)
N3 0.086(3) 0.073(3) 0.040(2) -0.009(2) 0.014(2) -0.024(3)
N4 0.057(2) 0.036(2) 0.044(2) 0.0056(16) 0.0190(18) 0.0022(16)
N5 0.085(4) 0.059(3) 0.085(4) 0.002(2) 0.033(3) -0.007(3)
N6 0.072(3) 0.074(4) 0.084(4) 0.019(3) 0.001(3) -0.013(3)
N7 0.092(4) 0.102(5) 0.120(5) 0.011(4) 0.052(4) -0.007(4)
N8 0.070(3) 0.090(4) 0.098(4) -0.027(3) 0.023(3) -0.003(3)
N10 0.097(5) 0.149(8) 0.172(8) 0.007(6) 0.031(5) -0.025(5)
N13 0.123(7) 0.183(10) 0.49(2) -0.243(13) 0.165(11) -0.082(7)
N14 0.128(7) 0.139(8) 0.229(11) 0.080(8) 0.076(8) 0.034(6)
N15 0.052(2) 0.044(2) 0.050(2) 0.0124(17) 0.0192(18) 0.0010(17)
O50 0.69(4) 0.74(4) 0.125(7) 0.182(14) 0.163(14) 0.62(4)

loop_
_atom_type_symbol
_atom_type_description
_atom_type_scat_dispersion_real
_atom_type_scat_dispersion_imag
_atom_type_scat_source
C C 0.0033 0.0016 'International Tables Vol C Tables 4.2.6.8 and 6.1.1.4'
H H 0.0000 0.0000 'International Tables Vol C Tables 4.2.6.8 and 6.1.1.4'
N N 0.0061 0.0033 'International Tables Vol C Tables 4.2.6.8 and 6.1.1.4'
O O 0.0106 0.0060 'International Tables Vol C Tables 4.2.6.8 and 6.1.1.4'
F F 0.0171 0.0103 'International Tables Vol C Tables 4.2.6.8 and 6.1.1.4'
P P 0.1023 0.0942 'International Tables Vol C Tables 4.2.6.8 and 6.1.1.4'

loop_
_geom_angle_atom_site_label_1
_geom_angle_atom_site_label_2
_geom_angle_atom_site_label_3
_geom_angle
F4 P1 F6 90.9(2)
F4 P1 F1 90.2(2)
F6 P1 F1 91.2(2)
F4 P1 F5 177.8(2)
F6 P1 F5 90.7(2)
F1 P1 F5 91.3(2)
F4 P1 F2 89.08(19)
F6 P1 F2 179.2(2)
F1 P1 F2 89.61(18)
F5 P1 F2 89.3(2)
F4 P1 F3 89.2(2)
F6 P1 F3 89.14(19)
F1 P1 F3 179.3(2)
F5 P1 F3 89.3(2)
F2 P1 F3 90.03(17)
F17 P2 F14 90.73(18)
F17 P2 F13 90.7(2)
F14 P2 F13 90.33(16)
F17 P2 F18 89.0(2)
F14 P2 F18 179.1(2)
F13 P2 F18 88.80(18)
F17 P2 F15 89.8(2)
F14 P2 F15 89.58(18)
F13 P2 F15 179.5(2)
F18 P2 F15 91.3(2)
F17 P2 F16 178.8(2)
F14 P2 F16 89.90(19)
F13 P2 F16 88.26(18)
F18 P2 F16 90.3(2)
F15 P2 F16 91.2(2)
F10 P3 F8 89.4(2)
F10 P3 F11 90.4(2)
F8 P3 F11 179.7(2)
F10 P3 F12 90.9(2)
F8 P3 F12 90.3(2)
F11 P3 F12 89.5(2)
F10 P3 F9 90.9(2)
F8 P3 F9 89.3(2)
F11 P3 F9 90.9(2)
F12 P3 F9 178.2(2)
F10 P3 F7 178.9(2)
F8 P3 F7 91.6(2)
F11 P3 F7 88.6(2)
F12 P3 F7 89.56(18)
F9 P3 F7 88.63(17)
F20 P4 F19 87.8(5)
F20 P4 F22 97.7(5)
F19 P4 F22 174.2(5)
F20 P4 F24 91.0(5)
F19 P4 F24 90.9(4)
F22 P4 F24 90.9(4)
F20 P4 F21 84.5(4)
F19 P4 F21 90.9(4)
F22 P4 F21 87.7(3)
F24 P4 F21 175.1(5)
F20 P4 F23 175.7(5)
F19 P4 F23 88.1(4)
F22 P4 F23 86.4(4)
F24 P4 F23 87.9(5)
F21 P4 F23 96.7(4)
N15 C37 C38 123.7(5)
N15 C37 C44 120.2(4)
C38 C37 C44 116.0(4)
C39 C38 C37 117.8(5)
C39 C38 H38 121.1
C37 C38 H38 121.1
C38 C39 C40 119.8(5)
C38 C39 H39 120.1
C40 C39 H39 120.1
C39 C40 C41 119.2(5)
C39 C40 H40 120.4
C41 C40 H40 120.4
N15 C41 C40 122.0(5)
N15 C41 C42 119.3(4)
C40 C41 C42 118.7(5)
O7 C42 O6 124.3(5)
O7 C42 C41 121.8(5)
O6 C42 C41 113.9(4)
O6 C43 C74 110.0(4)
O6 C43 H43A 109.7
C74 C43 H43A 109.7
O6 C43 H43B 109.7
C74 C43 H43B 109.7
H43A C43 H43B 108.2
O5 C44 O4 123.4(5)
O5 C44 C37 123.8(4)
O4 C44 C37 112.8(4)
O4 C45 C48 107.7(4)
O4 C45 H45A 110.2
C48 C45 H45A 110.2
O4 C45 H45B 110.2
C48 C45 H45B 110.2
H45A C45 H45B 108.5
C47 C46 O2 124.9(4)
C47 C46 C51 120.3(4)
O2 C46 C51 114.8(4)
C46 C47 C48 119.8(4)
C46 C47 H47 120.1
C48 C47 H47 120.1
C49 C48 C47 119.9(4)
C49 C48 C45 122.8(4)
C47 C48 C45 117.3(4)
C48 C49 C50 120.4(4)
C48 C49 H49 119.8
C50 C49 H49 119.8
O3 C50 C49 116.2(4)
O3 C50 C51 124.4(4)
C49 C50 C51 119.4(4)
C46 C51 C50 120.1(4)
C46 C51 H51 119.9
C50 C51 H51 119.9
O2 C52 C53 107.1(4)
O2 C52 H52A 110.3
C53 C52 H52A 110.3
O2 C52 H52B 110.3
C53 C52 H52B 110.3
H52A C52 H52B 108.6
O1 C53 C52 112.6(4)
O1 C53 H53A 109.1
C52 C53 H53A 109.1
O1 C53 H53B 109.1
C52 C53 H53B 109.1
H53A C53 H53B 107.8
C74 C54 C55 119.0(5)
C74 C54 H54 120.5
C55 C54 H54 120.5
O10 C55 C56 114.2(4)
O10 C55 C54 124.0(5)
C56 C55 C54 121.7(5)
C55 C56 C57 118.4(4)
C55 C56 H56 120.8
C57 C56 H56 120.8
O9 C57 C56 124.7(4)
O9 C57 C58 114.1(4)
C56 C57 C58 121.2(5)
C74 C58 C57 118.9(4)
C74 C58 H58 120.6
C57 C58 H58 120.6
O1 C59 C60 109.0(4)
O1 C59 H59A 109.9
C60 C59 H59A 109.9
O1 C59 H59B 109.9
C60 C59 H59B 109.9
H59A C59 H59B 108.3
O8 C60 C59 109.2(4)
O8 C60 H60A 109.8
C59 C60 H60A 109.8
O8 C60 H60B 109.8
C59 C60 H60B 109.8
H60A C60 H60B 108.3
O10 C61 C63 108.2(4)
O10 C61 H61A 110.1
C63 C61 H61A 110.1
O10 C61 H61B 110.1
C63 C61 H61B 110.1
H61A C61 H61B 108.4
O12 C63 C61 107.0(4)
O12 C63 H63A 110.3
C61 C63 H63A 110.3
O12 C63 H63B 110.3
C61 C63 H63B 110.3
H63A C63 H63B 108.6
O12 C65 C66 114.0(5)
O12 C65 H65A 108.7
C66 C65 H65A 108.7
O12 C65 H65B 108.7
C66 C65 H65B 108.7
H65A C65 H65B 107.6
O11 C66 C65 112.4(4)
O11 C66 H66A 109.1
C65 C66 H66A 109.1
O11 C66 H66B 109.1
C65 C66 H66B 109.1
H66A C66 H66B 107.9
O11 C68 C69 108.9(4)
O11 C68 H68A 109.9
C69 C68 H68A 109.9
O11 C68 H68B 109.9
C69 C68 H68B 109.9
H68A C68 H68B 108.3
O3 C69 C68 109.9(4)
O3 C69 H69A 109.7
C68 C69 H69A 109.7
O3 C69 H69B 109.7
C68 C69 H69B 109.7
H69A C69 H69B 108.2
O9 C71 C72 108.6(4)
O9 C71 H71A 110.0
C72 C71 H71A 110.0
O9 C71 H71B 110.0
C72 C71 H71B 110.0
H71A C71 H71B 108.3
O8 C72 C71 109.1(4)
O8 C72 H72A 109.9
C71 C72 H72A 109.9
O8 C72 H72B 109.9
C71 C72 H72B 109.9
H72A C72 H72B 108.3
C54 C74 C58 120.7(4)
C54 C74 C43 119.5(5)
C58 C74 C43 119.8(4)
C59 O1 C53 112.9(4)
C46 O2 C52 116.3(3)
C50 O3 C69 119.4(4)
C44 O4 C45 115.9(4)
C42 O6 C43 118.6(4)
C72 O8 C60 112.3(3)
C57 O9 C71 117.7(3)
C55 O10 C61 119.1(4)
C66 O11 C68 114.2(4)
C65 O12 C63 116.9(4)
C2 C1 N1 118.4(5)
C2 C1 H1 120.8
N1 C1 H1 120.8
C1 C2 C3 122.7(4)
C1 C2 H2 118.7
C3 C2 H2 118.7
C2 C3 C4 115.5(4)
C2 C3 C7 121.4(4)
C4 C3 C7 123.0(4)
C5 C4 C3 120.8(5)
C5 C4 H4 119.6
C3 C4 H4 119.6
N1 C5 C4 120.9(4)
N1 C5 H5 119.5
C4 C5 H5 119.5
C21 C6 N1 108.0(4)
C21 C6 H6A 110.1
N1 C6 H6A 110.1
C21 C6 H6B 110.1
N1 C6 H6B 110.1
H6A C6 H6B 108.4
C8 C7 C11 116.2(4)
C8 C7 C3 121.2(4)
C11 C7 C3 122.5(4)
C9 C8 C7 120.0(4)
C9 C8 H8 120.0
C7 C8 H8 120.0
N2 C9 C8 121.0(4)
N2 C9 H9 119.5
C8 C9 H9 119.5
N2 C10 C11 118.8(4)
N2 C10 H10 120.6
C11 C10 H10 120.6
C10 C11 C7 122.0(4)
C10 C11 H11 119.0
C7 C11 H11 119.0
N2 C12 C14 107.6(3)
N2 C12 H12A 110.2
C14 C12 H12A 110.2
N2 C12 H12B 110.2
C14 C12 H12B 110.2
H12A C12 H12B 108.5
C15 C13 C14 120.3(4)
C15 C13 H13 119.8
C14 C13 H13 119.8
C13 C14 C16 119.2(4)
C13 C14 C12 120.5(4)
C16 C14 C12 120.2(4)
C13 C15 C18 120.9(4)
C13 C15 H15 119.5
C18 C15 H15 119.5
C17 C16 C14 119.6(4)
C17 C16 H16 120.2
C14 C16 H16 120.2
C18 C17 C16 121.6(4)
C18 C17 H17 119.2
C16 C17 H17 119.2
C17 C18 C15 118.2(4)
C17 C18 C19 120.5(4)
C15 C18 C19 121.1(4)
N4 C19 C18 108.7(4)
N4 C19 H19A 110.0
C18 C19 H19A 110.0
N4 C19 H19B 110.0
C18 C19 H19B 110.0
H19A C19 H19B 108.3
C21 C20 C24 120.5(6)
C21 C20 H20 119.7
C24 C20 H20 119.7
C20 C21 C22 119.0(6)
C20 C21 C6 121.0(5)
C22 C21 C6 119.9(6)
C23 C22 C21 120.7(7)
C23 C22 H22 119.7
C21 C22 H22 119.7
C22 C23 C25 119.8(6)
C22 C23 H23 120.1
C25 C23 H23 120.1
C25 C24 C20 120.3(7)
C25 C24 H24 119.9
C20 C24 H24 119.9
C24 C25 C23 119.3(7)
C24 C25 C26 120.8(7)
C23 C25 C26 119.6(6)
C25 C26 N3 109.8(4)
C25 C26 H26A 109.7
N3 C26 H26A 109.7
C25 C26 H26B 109.7
N3 C26 H26B 109.7
H26A C26 H26B 108.2
N3 C27 C28 120.2(5)
N3 C27 H27 119.9
C28 C27 H27 119.9
C27 C28 C29 118.9(5)
C27 C28 H28 120.5
C29 C28 H28 120.5
C30 C29 C28 119.2(5)
C30 C29 C32 121.3(4)
C28 C29 C32 119.3(4)
C31 C30 C29 120.5(5)
C31 C30 H30 119.8
C29 C30 H30 119.8
N3 C31 C30 118.9(5)
N3 C31 H31 120.6
C30 C31 H31 120.6
C33 C32 C36 117.7(4)
C33 C32 C29 120.2(4)
C36 C32 C29 122.0(4)
C34 C33 C32 120.5(4)
C34 C33 H33 119.7
C32 C33 H33 119.7
N4 C34 C33 119.9(4)
N4 C34 H34 120.1
C33 C34 H34 120.1
N4 C35 C36 121.6(4)
N4 C35 H35 119.2
C36 C35 H35 119.2
C35 C36 C32 120.1(4)
C35 C36 H36 120.0
C32 C36 H36 120.0
C76 C75 H75A 109.5
C76 C75 H75B 109.5
H75A C75 H75B 109.5
C76 C75 H75C 109.5
H75A C75 H75C 109.5
H75B C75 H75C 109.5
N5 C76 C75 178.6(7)
C78 C77 H77A 109.5
C78 C77 H77B 109.5
H77A C77 H77B 109.5
C78 C77 H77C 109.5
H77A C77 H77C 109.5
H77B C77 H77C 109.5
N6 C78 C77 179.1(6)
C80 C79 H79A 109.5
C80 C79 H79B 109.5
H79A C79 H79B 109.5
C80 C79 H79C 109.5
H79A C79 H79C 109.5
H79B C79 H79C 109.5
N7 C80 C79 178.4(8)
C82 C81 H81A 109.5
C82 C81 H81B 109.5
H81A C81 H81B 109.5
C82 C81 H81C 109.5
H81A C81 H81C 109.5
H81B C81 H81C 109.5
N8 C82 C81 176.8(7)
N14 C83 C84 177.6(12)
C83 C84 H84A 109.5
C83 C84 H84B 109.5
H84A C84 H84B 109.5
C83 C84 H84C 109.5
H84A C84 H84C 109.5
H84B C84 H84C 109.5
N13 C90 C93 179(2)
C92 C91 H91A 109.5
C92 C91 H91B 109.5
H91A C91 H91B 109.5
C92 C91 H91C 109.5
H91A C91 H91C 109.5
H91B C91 H91C 109.5
N10 C92 C91 172(2)
C90 C93 H93A 109.5
C90 C93 H93B 109.5
H93A C93 H93B 109.5
C90 C93 H93C 109.5
H93A C93 H93C 109.5
H93B C93 H93C 109.5
C5 N1 C1 121.6(4)
C5 N1 C6 121.0(4)
C1 N1 C6 117.4(5)
C10 N2 C9 121.4(4)
C10 N2 C12 118.4(4)
C9 N2 C12 119.8(4)
C27 N3 C31 122.2(5)
C27 N3 C26 120.1(5)
C31 N3 C26 116.9(5)
C35 N4 C34 120.0(4)
C35 N4 C19 121.1(4)
C34 N4 C19 118.6(4)
C37 N15 C41 117.4(4)

loop_
_geom_bond_atom_site_label_1
_geom_bond_atom_site_label_2
_geom_bond_distance
F1 P1 1.587(3)
F2 P1 1.607(3)
F3 P1 1.610(3)
F4 P1 1.582(4)
F5 P1 1.595(4)
F6 P1 1.583(3)
F13 P2 1.587(3)
F14 P2 1.586(3)
F15 P2 1.591(3)
F16 P2 1.595(3)
F17 P2 1.585(3)
F18 P2 1.588(3)
F7 P3 1.609(3)
F8 P3 1.588(4)
F9 P3 1.600(3)
F10 P3 1.588(3)
F11 P3 1.589(4)
F12 P3 1.591(3)
P4 F20 1.469(8)
P4 F19 1.505(6)
P4 F22 1.516(5)
P4 F24 1.535(6)
P4 F21 1.558(5)
P4 F23 1.621(6)
C37 N15 1.318(6)
C37 C38 1.413(7)
C37 C44 1.496(7)
C38 C39 1.368(8)
C38 H38 0.9300
C39 C40 1.368(8)
C39 H39 0.9300
C40 C41 1.392(7)
C40 H40 0.9300
C41 N15 1.364(6)
C41 C42 1.482(7)
C42 O7 1.208(7)
C42 O6 1.327(6)
C43 O6 1.461(6)
C43 C74 1.490(7)
C43 H43A 0.9700
C43 H43B 0.9700
C44 O5 1.189(6)
C44 O4 1.361(6)
C45 O4 1.448(6)
C45 C48 1.504(6)
C45 H45A 0.9700
C45 H45B 0.9700
C46 C47 1.371(6)
C46 O2 1.380(5)
C46 C51 1.386(6)
C47 C48 1.397(7)
C47 H47 0.9300
C48 C49 1.377(6)
C49 C50 1.386(6)
C49 H49 0.9300
C50 O3 1.368(5)
C50 C51 1.387(6)
C51 H51 0.9300
C52 O2 1.455(5)
C52 C53 1.505(7)
C52 H52A 0.9700
C52 H52B 0.9700
C53 O1 1.438(6)
C53 H53A 0.9700
C53 H53B 0.9700
C54 C74 1.393(7)
C54 C55 1.400(7)
C54 H54 0.9300
C55 O10 1.375(6)
C55 C56 1.380(7)
C56 C57 1.397(6)
C56 H56 0.9300
C57 O9 1.380(6)
C57 C58 1.403(7)
C58 C74 1.393(7)
C58 H58 0.9300
C59 O1 1.433(6)
C59 C60 1.494(7)
C59 H59A 0.9700
C59 H59B 0.9700
C60 O8 1.438(6)
C60 H60A 0.9700
C60 H60B 0.9700
C61 O10 1.442(6)
C61 C63 1.487(7)
C61 H61A 0.9700
C61 H61B 0.9700
C63 O12 1.423(6)
C63 H63A 0.9700
C63 H63B 0.9700
C65 O12 1.343(7)
C65 C66 1.474(8)
C65 H65A 0.9700
C65 H65B 0.9700
C66 O11 1.398(6)
C66 H66A 0.9700
C66 H66B 0.9700
C68 O11 1.409(6)
C68 C69 1.492(7)
C68 H68A 0.9700
C68 H68B 0.9700
C69 O3 1.431(6)
C69 H69A 0.9700
C69 H69B 0.9700
C71 O9 1.423(5)
C71 C72 1.495(7)
C71 H71A 0.9700
C71 H71B 0.9700
C72 O8 1.427(5)
C72 H72A 0.9700
C72 H72B 0.9700
C1 C2 1.358(7)
C1 N1 1.377(6)
C1 H1 0.9300
C2 C3 1.400(7)
C2 H2 0.9300
C3 C4 1.414(6)
C3 C7 1.460(7)
C4 C5 1.365(7)
C4 H4 0.9300
C5 N1 1.322(7)
C5 H5 0.9300
C6 C21 1.501(9)
C6 N1 1.502(7)
C6 H6A 0.9700
C6 H6B 0.9700
C7 C8 1.388(6)
C7 C11 1.413(6)
C8 C9 1.370(7)
C8 H8 0.9300
C9 N2 1.346(6)
C9 H9 0.9300
C10 N2 1.343(6)
C10 C11 1.360(7)
C10 H10 0.9300
C11 H11 0.9300
C12 N2 1.498(6)
C12 C14 1.507(6)
C12 H12A 0.9700
C12 H12B 0.9700
C13 C15 1.382(6)
C13 C14 1.395(6)
C13 H13 0.9300
C14 C16 1.400(6)
C15 C18 1.399(6)
C15 H15 0.9300
C16 C17 1.388(6)
C16 H16 0.9300
C17 C18 1.386(7)
C17 H17 0.9300
C18 C19 1.509(6)
C19 N4 1.496(6)
C19 H19A 0.9700
C19 H19B 0.9700
C20 C21 1.373(9)
C20 C24 1.402(10)
C20 H20 0.9300
C21 C22 1.403(7)
C22 C23 1.371(9)
C22 H22 0.9300
C23 C25 1.414(10)
C23 H23 0.9300
C24 C25 1.371(9)
C24 H24 0.9300
C25 C26 1.502(10)
C26 N3 1.516(8)
C26 H26A 0.9700
C26 H26B 0.9700
C27 N3 1.340(8)
C27 C28 1.386(8)
C27 H27 0.9300
C28 C29 1.398(7)
C28 H28 0.9300
C29 C30 1.382(7)
C29 C32 1.492(7)
C30 C31 1.378(7)
C30 H30 0.9300
C31 N3 1.363(7)
C31 H31 0.9300
C32 C33 1.384(6)
C32 C36 1.392(7)
C33 C34 1.368(7)
C33 H33 0.9300
C34 N4 1.366(6)
C34 H34 0.9300
C35 N4 1.334(6)
C35 C36 1.353(7)
C35 H35 0.9300
C36 H36 0.9300
C75 C76 1.476(10)
C75 H75A 0.9600
C75 H75B 0.9600
C75 H75C 0.9600
C76 N5 1.118(8)
C77 C78 1.433(9)
C77 H77A 0.9600
C77 H77B 0.9600
C77 H77C 0.9600
C78 N6 1.139(8)
C79 C80 1.419(11)
C79 H79A 0.9600
C79 H79B 0.9600
C79 H79C 0.9600
C80 N7 1.139(9)
C81 C82 1.445(9)
C81 H81A 0.9600
C81 H81B 0.9600
C81 H81C 0.9600
C82 N8 1.125(8)
C83 N14 1.160(11)
C83 C84 1.384(12)
C84 H84A 0.9600
C84 H84B 0.9600
C84 H84C 0.9600
C90 N13 1.143(19)
C90 C93 1.44(2)
C91 C92 1.293(16)
C91 H91A 0.9600
C91 H91B 0.9600
C91 H91C 0.9600
C92 N10 1.171(12)
C93 H93A 0.9600
C93 H93B 0.9600
C93 H93C 0.9600

loop_
_geom_torsion_atom_site_label_1
_geom_torsion_atom_site_label_2
_geom_torsion_atom_site_label_3
_geom_torsion_atom_site_label_4
_geom_torsion
N15 C37 C38 C39 -2.3(7)
C44 C37 C38 C39 175.2(4)
C37 C38 C39 C40 0.7(7)
C38 C39 C40 C41 2.3(7)
C39 C40 C41 N15 -4.1(7)
C39 C40 C41 C42 177.0(5)
N15 C41 C42 O7 -165.2(5)
C40 C41 C42 O7 13.8(8)
N15 C41 C42 O6 14.1(6)
C40 C41 C42 O6 -166.9(4)
N15 C37 C44 O5 -169.7(5)
C38 C37 C44 O5 12.7(7)
N15 C37 C44 O4 12.4(6)
C38 C37 C44 O4 -165.2(4)
O2 C46 C47 C48 178.4(4)
C51 C46 C47 C48 -1.2(6)
C46 C47 C48 C49 0.5(7)
C46 C47 C48 C45 178.5(4)
O4 C45 C48 C49 -101.2(5)
O4 C45 C48 C47 80.8(5)
C47 C48 C49 C50 -0.5(7)
C45 C48 C49 C50 -178.4(4)
C48 C49 C50 O3 -178.3(4)
C48 C49 C50 C51 1.4(6)
C47 C46 C51 C50 2.1(6)
O2 C46 C51 C50 -177.6(4)
O3 C50 C51 C46 177.5(4)
C49 C50 C51 C46 -2.1(6)
O2 C52 C53 O1 72.3(5)
C74 C54 C55 O10 175.7(4)
C74 C54 C55 C56 -1.4(7)
O10 C55 C56 C57 -175.0(4)
C54 C55 C56 C57 2.3(7)
C55 C56 C57 O9 176.5(4)
C55 C56 C57 C58 -2.8(7)
O9 C57 C58 C74 -177.0(4)
C56 C57 C58 C74 2.3(7)
O1 C59 C60 O8 74.9(5)
O10 C61 C63 O12 71.7(5)
O12 C65 C66 O11 -39.6(8)
O11 C68 C69 O3 79.4(5)
O9 C71 C72 O8 71.4(5)
C55 C54 C74 C58 0.9(7)
C55 C54 C74 C43 -176.9(4)
C57 C58 C74 C54 -1.4(7)
C57 C58 C74 C43 176.4(4)
O6 C43 C74 C54 122.9(5)
O6 C43 C74 C58 -54.9(6)
C60 C59 O1 C53 176.8(4)
C52 C53 O1 C59 83.5(5)
C47 C46 O2 C52 -1.9(6)
C51 C46 O2 C52 177.8(4)
C53 C52 O2 C46 -170.0(4)
C49 C50 O3 C69 -172.8(4)
C51 C50 O3 C69 7.5(6)
C68 C69 O3 C50 -166.3(4)
O5 C44 O4 C45 -1.5(7)
C37 C44 O4 C45 176.4(4)
C48 C45 O4 C44 -153.1(4)
O7 C42 O6 C43 1.5(8)
C41 C42 O6 C43 -177.7(4)
C74 C43 O6 C42 102.9(5)
C71 C72 O8 C60 173.5(4)
C59 C60 O8 C72 172.9(4)
C56 C57 O9 C71 2.9(6)
C58 C57 O9 C71 -177.8(4)
C72 C71 O9 C57 -163.6(4)
C56 C55 O10 C61 -178.9(4)
C54 C55 O10 C61 3.8(6)
C63 C61 O10 C55 -168.5(4)
C65 C66 O11 C68 -169.5(5)
C69 C68 O11 C66 173.0(5)
C66 C65 O12 C63 -160.7(5)
C61 C63 O12 C65 178.1(6)
N1 C1 C2 C3 2.1(7)
C1 C2 C3 C4 -2.6(6)
C1 C2 C3 C7 -178.9(4)
C2 C3 C4 C5 1.9(6)
C7 C3 C4 C5 178.1(4)
C3 C4 C5 N1 -0.8(7)
C2 C3 C7 C8 -9.1(6)
C4 C3 C7 C8 174.9(4)
C2 C3 C7 C11 167.9(4)
C4 C3 C7 C11 -8.1(6)
C11 C7 C8 C9 -7.3(6)
C3 C7 C8 C9 169.8(4)
C7 C8 C9 N2 1.5(7)
N2 C10 C11 C7 -1.2(6)
C8 C7 C11 C10 7.2(6)
C3 C7 C11 C10 -169.8(4)
C15 C13 C14 C16 -1.5(6)
C15 C13 C14 C12 174.4(4)
N2 C12 C14 C13 -76.1(5)
N2 C12 C14 C16 99.7(5)
C14 C13 C15 C18 -1.0(7)
C13 C14 C16 C17 2.1(6)
C12 C14 C16 C17 -173.8(4)
C14 C16 C17 C18 -0.2(7)
C16 C17 C18 C15 -2.3(6)
C16 C17 C18 C19 173.9(4)
C13 C15 C18 C17 2.9(6)
C13 C15 C18 C19 -173.3(4)
C17 C18 C19 N4 -110.5(5)
C15 C18 C19 N4 65.6(5)
C24 C20 C21 C22 6.0(8)
C24 C20 C21 C6 -170.4(5)
N1 C6 C21 C20 84.7(6)
N1 C6 C21 C22 -91.7(6)
C20 C21 C22 C23 -5.6(7)
C6 C21 C22 C23 170.8(5)
C21 C22 C23 C25 0.6(8)
C21 C20 C24 C25 -1.4(8)
C20 C24 C25 C23 -3.7(8)
C20 C24 C25 C26 170.2(5)
C22 C23 C25 C24 4.1(8)
C22 C23 C25 C26 -169.9(5)
C24 C25 C26 N3 -86.7(7)
C23 C25 C26 N3 87.2(7)
N3 C27 C28 C29 2.1(8)
C27 C28 C29 C30 -2.7(7)
C27 C28 C29 C32 174.0(5)
C28 C29 C30 C31 2.0(7)
C32 C29 C30 C31 -174.7(4)
C29 C30 C31 N3 -0.5(7)
C30 C29 C32 C33 33.1(6)
C28 C29 C32 C33 -143.5(4)
C30 C29 C32 C36 -149.9(4)
C28 C29 C32 C36 33.5(6)
C36 C32 C33 C34 -3.7(6)
C29 C32 C33 C34 173.4(4)
C32 C33 C34 N4 0.4(6)
N4 C35 C36 C32 -1.3(7)
C33 C32 C36 C35 4.1(6)
C29 C32 C36 C35 -172.9(4)
C4 C5 N1 C1 0.2(7)
C4 C5 N1 C6 -177.2(5)
C2 C1 N1 C5 -0.8(7)
C2 C1 N1 C6 176.7(5)
C21 C6 N1 C5 97.8(6)
C21 C6 N1 C1 -79.7(6)
C11 C10 N2 C9 -5.1(6)
C11 C10 N2 C12 167.9(4)
C8 C9 N2 C10 5.0(6)
C8 C9 N2 C12 -167.9(4)
C14 C12 N2 C10 -76.6(5)
C14 C12 N2 C9 96.5(5)
C28 C27 N3 C31 -0.7(9)
C28 C27 N3 C26 -170.1(5)
C30 C31 N3 C27 -0.2(8)
C30 C31 N3 C26 169.6(5)
C25 C26 N3 C27 72.4(8)
C25 C26 N3 C31 -97.6(6)
C36 C35 N4 C34 -2.1(6)
C36 C35 N4 C19 172.4(4)
C33 C34 N4 C35 2.6(6)
C33 C34 N4 C19 -172.1(4)
C18 C19 N4 C35 -95.7(5)
C18 C19 N4 C34 78.9(5)
C38 C37 N15 C41 0.7(7)
C44 C37 N15 C41 -176.7(4)
C40 C41 N15 C37 2.5(7)
C42 C41 N15 C37 -178.5(4)
